data_2017791
loop_
_publ_author_name
'Canfora, Loredana'
'Pillet, Sebastien'
'Espinosa, Enrique'
'Ruisi, Giuseppe'

_publ_section_title
;
 7-Amino-2-methylsulfanyl-1,2,4-triazolo[1,5-<i>a</i>]pyrimidine-6-carboxylic
 acid as the dimethylformamide and water monosolvates at 293K
;
_journal_coeditor_code DN3145
_journal_issue 10
_journal_name_full 'Acta Crystallographica Section C'
_journal_page_first o503
_journal_page_last o507
_journal_paper_doi 10.1107/S0108270110034128
_journal_volume 66
_journal_year 2010
_chemical_formula_iupac 'C7 H7 N5 O2 S , H2 O'
_chemical_formula_moiety 'C7 H7 N5 O2 S , H2 O'
_chemical_formula_sum 'C7 H9 N5 O3 S'
_chemical_formula_weight 243.26
_chemical_name_systematic
;
7-Amino-2-methylsulfanyl-1,2,4-triazolo[1,5-<i>a</i>]pyrimidine-6-carboxylic
acid monohydrate
;
_space_group_IT_number 14
_symmetry_cell_setting monoclinic
_symmetry_space_group_name_Hall '-P 2ybc'
_symmetry_space_group_name_H-M 'P 1 21/c 1'
_atom_sites_solution_hydrogens geom
_atom_sites_solution_primary direct
_atom_sites_solution_secondary difmap
_audit_creation_method SHELXL97
_cell_angle_alpha 90.00
_cell_angle_beta 107.039(6)
_cell_angle_gamma 90.00
_cell_formula_units_Z 4
_cell_length_a 4.0134(3)
_cell_length_b 20.3287(12)
_cell_length_c 12.6897(7)
_cell_measurement_reflns_used 6449
_cell_measurement_temperature 293(2)
_cell_measurement_theta_max 27.48
_cell_measurement_theta_min 3.36
_cell_volume 989.87(11)
_computing_cell_refinement 'CrysAlis RED (Oxford Diffraction, 2004)'
_computing_data_collection 'CrysAlis CCD (Oxford Diffraction, 2004)'
_computing_data_reduction 'CrysAlis RED (Oxford Diffraction, 2004)'
_computing_molecular_graphics
;
ORTEPIII (Burnett & Johnson, 1996) and ORTEP-3 for Windows (Farrugia,
1997)
;
_computing_publication_material 'SHELXL97 (Sheldrick, 2008)'
_computing_structure_refinement 'SHELXL97 (Sheldrick, 2008)'
_computing_structure_solution 'SIR2004 (Burla <i>et al.</i>, 2005)'
_diffrn_ambient_temperature 293(2)
_diffrn_measured_fraction_theta_full 0.988
_diffrn_measured_fraction_theta_max 0.988
_diffrn_measurement_device_type 'Oxford Supernova CCD area-detector'
_diffrn_measurement_method \w
_diffrn_radiation_monochromator graphite
_diffrn_radiation_source 'fine-focus sealed tube'
_diffrn_radiation_type MoK\a
_diffrn_radiation_wavelength 0.71073
_diffrn_reflns_av_R_equivalents 0.0264
_diffrn_reflns_av_sigmaI/netI 0.0263
_diffrn_reflns_limit_h_max 5
_diffrn_reflns_limit_h_min -4
_diffrn_reflns_limit_k_max 20
_diffrn_reflns_limit_k_min -26
_diffrn_reflns_limit_l_max 15
_diffrn_reflns_limit_l_min -15
_diffrn_reflns_number 6449
_diffrn_reflns_theta_full 27.48
_diffrn_reflns_theta_max 27.48
_diffrn_reflns_theta_min 3.36
_exptl_absorpt_coefficient_mu 0.329
_exptl_absorpt_correction_type none
_exptl_crystal_colour colourless
_exptl_crystal_density_diffrn 1.632
_exptl_crystal_density_method 'not measured'
_exptl_crystal_description block
_exptl_crystal_F_000 504
_exptl_crystal_size_max 0.28
_exptl_crystal_size_mid 0.16
_exptl_crystal_size_min 0.05
_refine_diff_density_max 0.390
_refine_diff_density_min -0.336
_refine_ls_extinction_method none
_refine_ls_goodness_of_fit_ref 1.110
_refine_ls_hydrogen_treatment constr
_refine_ls_matrix_type full
_refine_ls_number_parameters 146
_refine_ls_number_reflns 2242
_refine_ls_number_restraints 0
_refine_ls_restrained_S_all 1.110
_refine_ls_R_factor_all 0.0463
_refine_ls_R_factor_gt 0.0369
_refine_ls_shift/su_max 0.001
_refine_ls_shift/su_mean 0.000
_refine_ls_structure_factor_coef Fsqd
_refine_ls_weighting_details 'calc w=1/[\s^2^(Fo^2^)+(0.0647P)^2^+0.0359P] where P=(Fo^2^+2Fc^2^)/3'
_refine_ls_weighting_scheme calc
_refine_ls_wR_factor_gt 0.1046
_refine_ls_wR_factor_ref 0.1075
_reflns_number_gt 1816
_reflns_number_total 2242
_reflns_threshold_expression I>2\s(I)
_cod_data_source_file dn3145.cif
_cod_data_source_block II
_cod_original_sg_symbol_H-M P21/c
_cod_database_code 2017791
_cod_database_fobs_code 2017791

loop_
_symmetry_equiv_pos_as_xyz
'x, y, z'
'-x, y+1/2, -z+1/2'
'-x, -y, -z'
'x, -y-1/2, z-1/2'

loop_
_atom_site_type_symbol
_atom_site_label
_atom_site_fract_x
_atom_site_fract_y
_atom_site_fract_z
_atom_site_U_iso_or_equiv
_atom_site_adp_type
_atom_site_calc_flag
_atom_site_refinement_flags
_atom_site_occupancy
_atom_site_disorder_assembly
_atom_site_disorder_group
S S2 -0.55860(12) 0.930519(18) 0.08151(3) 0.03616(16) Uani d . 1 . .
O O6A 0.5189(4) 0.57139(6) 0.21011(10) 0.0457(4) Uani d . 1 . .
H H6A 0.5829 0.5292 0.1860 0.069 Uiso d R 1 . .
O O6B 0.1314(4) 0.57083(6) 0.04334(10) 0.0519(4) Uani d . 1 . .
N N1 -0.3872(3) 0.80543(6) 0.04625(10) 0.0292(3) Uani d . 1 . .
N N3 -0.0908(4) 0.84968(6) 0.21351(10) 0.0310(3) Uani d . 1 . .
N N4 0.2771(4) 0.75656(6) 0.28420(10) 0.0331(3) Uani d . 1 . .
N N7 -0.2686(4) 0.67934(7) -0.02227(10) 0.0397(4) Uani d . 1 . .
H H7A -0.4157 0.7062 -0.0686 0.048 Uiso d R 1 . .
H H7B -0.2271 0.6406 -0.0400 0.048 Uiso d R 1 . .
N N8 -0.1468(3) 0.76170(6) 0.10835(9) 0.0257(3) Uani d . 1 . .
C C2 -0.3368(4) 0.85649(7) 0.11406(12) 0.0277(3) Uani d . 1 . .
C C3a 0.0267(4) 0.78928(7) 0.20863(11) 0.0272(3) Uani d . 1 . .
C C5 0.3426(4) 0.69699(7) 0.25425(12) 0.0311(4) Uani d . 1 . .
H H5 0.5168 0.6735 0.3047 0.037 Uiso calc R 1 . .
C C6 0.1779(4) 0.66538(7) 0.15464(11) 0.0284(3) Uani d . 1 . .
C C7 -0.0857(4) 0.70019(7) 0.07569(11) 0.0273(3) Uani d . 1 . .
C C21 -0.8395(5) 0.91335(9) -0.05405(14) 0.0392(4) Uani d . 1 . .
H H21A -1.0199 0.9460 -0.0741 0.059 Uiso calc R 1 . .
H H21B -0.9426 0.8707 -0.0548 0.059 Uiso calc R 1 . .
H H21C -0.7065 0.9142 -0.1058 0.059 Uiso calc R 1 . .
C C61 0.2714(4) 0.59880(8) 0.13018(12) 0.0327(4) Uani d . 1 . .
O OW1 0.6868(5) 0.45674(8) 0.15297(12) 0.0718(6) Uani d . 1 . .
H HW1 0.8251 0.4267 0.1930 0.108 Uiso d R 1 . .
H HW2 0.7321 0.4542 0.0840 0.108 Uiso d R 1 . .

loop_
_atom_site_aniso_label
_atom_site_aniso_U_11
_atom_site_aniso_U_22
_atom_site_aniso_U_33
_atom_site_aniso_U_12
_atom_site_aniso_U_13
_atom_site_aniso_U_23
S2 0.0436(3) 0.0246(2) 0.0360(2) 0.00448(17) 0.00491(19) -0.00044(15)
O6A 0.0542(8) 0.0367(7) 0.0347(6) 0.0171(6) -0.0052(6) -0.0011(5)
O6B 0.0711(10) 0.0352(7) 0.0351(7) 0.0141(6) -0.0068(7) -0.0077(5)
N1 0.0333(7) 0.0234(6) 0.0253(6) 0.0019(5) -0.0005(5) 0.0025(5)
N3 0.0380(8) 0.0245(6) 0.0259(6) -0.0047(6) 0.0023(6) -0.0019(5)
N4 0.0384(8) 0.0290(7) 0.0231(6) -0.0027(6) -0.0043(6) -0.0005(5)
N7 0.0527(10) 0.0280(7) 0.0248(6) 0.0087(6) -0.0101(6) -0.0056(5)
N8 0.0288(7) 0.0225(6) 0.0203(5) -0.0012(5) -0.0015(5) 0.0010(5)
C2 0.0303(8) 0.0236(7) 0.0276(7) -0.0029(6) 0.0061(6) 0.0026(6)
C3a 0.0320(8) 0.0238(7) 0.0218(6) -0.0063(6) 0.0015(6) -0.0008(5)
C5 0.0340(9) 0.0297(8) 0.0228(7) -0.0019(7) -0.0020(6) 0.0029(6)
C6 0.0312(8) 0.0272(7) 0.0227(7) -0.0007(6) 0.0016(6) 0.0023(6)
C7 0.0328(8) 0.0241(7) 0.0216(7) -0.0031(6) 0.0025(6) -0.0004(5)
C21 0.0365(9) 0.0376(9) 0.0383(9) 0.0034(8) 0.0026(7) 0.0036(7)
C61 0.0382(9) 0.0303(8) 0.0256(7) 0.0039(7) 0.0030(7) 0.0021(6)
OW1 0.1166(16) 0.0547(9) 0.0430(8) 0.0443(10) 0.0217(9) 0.0136(7)

loop_
_atom_type_symbol
_atom_type_description
_atom_type_scat_dispersion_real
_atom_type_scat_dispersion_imag
_atom_type_scat_source
C C 0.0033 0.0016 'International Tables Vol C Tables 4.2.6.8 and 6.1.1.4'
H H 0.0000 0.0000 'International Tables Vol C Tables 4.2.6.8 and 6.1.1.4'
N N 0.0061 0.0033 'International Tables Vol C Tables 4.2.6.8 and 6.1.1.4'
O O 0.0106 0.0060 'International Tables Vol C Tables 4.2.6.8 and 6.1.1.4'
S S 0.1246 0.1234 'International Tables Vol C Tables 4.2.6.8 and 6.1.1.4'

loop_
_geom_angle_atom_site_label_1
_geom_angle_atom_site_label_2
_geom_angle_atom_site_label_3
_geom_angle_site_symmetry_1
_geom_angle_site_symmetry_3
_geom_angle
_geom_angle_publ_flag
C2 S2 C21 . . 101.19(8) ?
C61 O6A H6A . . 109.9 ?
C2 N1 N8 . . 100.72(11) ?
C3a N3 C2 . . 102.85(12) ?
C5 N4 C3a . . 114.79(12) ?
C7 N7 H7A . . 120.4 ?
C7 N7 H7B . . 116.8 ?
H7A N7 H7B . . 122.6 ?
C7 N8 N1 . . 125.23(11) ?
C7 N8 C3a . . 124.56(12) ?
N1 N8 C3a . . 110.21(12) ?
N1 C2 N3 . . 116.94(13) ?
N1 C2 S2 . . 123.67(11) ?
N3 C2 S2 . . 119.37(11) ?
N3 C3a N4 . . 128.90(13) ?
N3 C3a N8 . . 109.27(12) ?
N4 C3a N8 . . 121.82(14) ?
N4 C5 C6 . . 126.92(14) ?
N4 C5 H5 . . 116.5 ?
C6 C5 H5 . . 116.5 ?
C5 C6 C7 . . 117.86(14) ?
C5 C6 C61 . . 122.29(13) ?
C7 C6 C61 . . 119.85(13) ?
N7 C7 N8 . . 118.90(13) ?
N7 C7 C6 . . 127.06(15) ?
N8 C7 C6 . . 114.05(12) ?
S2 C21 H21A . . 109.5 ?
S2 C21 H21B . . 109.5 ?
H21A C21 H21B . . 109.5 ?
S2 C21 H21C . . 109.5 ?
H21A C21 H21C . . 109.5 ?
H21B C21 H21C . . 109.5 ?
O6B C61 O6A . . 122.79(15) ?
O6B C61 C6 . . 122.96(14) ?
O6A C61 C6 . . 114.25(13) ?
HW1 OW1 HW2 . . 103.7 ?

loop_
_geom_bond_atom_site_label_1
_geom_bond_atom_site_label_2
_geom_bond_site_symmetry_2
_geom_bond_distance
_geom_bond_publ_flag
S2 C2 . 1.7356(15) ?
S2 C21 . 1.7932(17) ?
O6A C61 . 1.3174(18) ?
O6A H6A . 0.9695 ?
O6B C61 . 1.2209(18) ?
N1 C2 . 1.3255(19) y
N1 N8 . 1.3773(17) y
N3 C3a . 1.323(2) y
N3 C2 . 1.3624(18) y
N4 C5 . 1.319(2) y
N4 C3a . 1.3442(19) y
N7 C7 . 1.3149(18) ?
N7 H7A . 0.8886 ?
N7 H7B . 0.8487 ?
N8 C7 . 1.3619(19) y
N8 C3a . 1.3782(17) y
C5 C6 . 1.3992(19) y
C5 H5 . 0.9300 ?
C6 C7 . 1.415(2) y
C6 C61 . 1.462(2) ?
C21 H21A . 0.9600 ?
C21 H21B . 0.9600 ?
C21 H21C . 0.9600 ?
OW1 HW1 . 0.8798 ?
OW1 HW2 . 0.9456 ?

loop_
_geom_hbond_atom_site_label_D
_geom_hbond_atom_site_label_H
_geom_hbond_atom_site_label_A
_geom_hbond_site_symmetry_A
_geom_hbond_distance_DH
_geom_hbond_distance_HA
_geom_hbond_distance_DA
_geom_hbond_angle_DHA
O6A H6A OW1 . 0.97 1.62 2.5880(19) 176.3
N7 H7A N4 4_475 0.89 2.06 2.9032(18) 158.8
N7 H7B O6B . 0.85 2.08 2.7117(19) 131.2
OW1 HW1 N3 2_645 0.88 2.06 2.9371(18) 172.5
OW1 HW2 O6B 3_665 0.95 1.92 2.849(2) 166.5

loop_
_cod_related_entry_id
_cod_related_entry_database
_cod_related_entry_code
1 ChemSpider 30654258
